data_4032646
loop_
_publ_author_name
'Cheng, Bin'
'Zu, Bing'
'Bao, Bian'
'Li, Yun'
'Wang, Renqi'
'Zhai, Hongbin'

_publ_section_title
;
 Synthesis of Spiro[indazole-3,3'-indolin]-2'-ones via [3 + 2] Dipolar
 Cycloaddition of Arynes with 3-Diazoindolin-2-ones and
 Indazolo[2,3-c]quinazolin-6(5H)-ones by Subsequent Thermal Isomerization.
;
_journal_issue 15
_journal_name_full 'The Journal of organic chemistry'
_journal_page_first 8228
_journal_page_last 8233
_journal_paper_doi 10.1021/acs.joc.7b00990
_journal_volume 82
_journal_year 2017
_chemical_formula_moiety 'C21 H15 N3 O'
_chemical_formula_sum 'C21 H15 N3 O'
_chemical_formula_weight 325.36
_space_group_crystal_system triclinic
_space_group_IT_number 2
_space_group_name_Hall '-P 1'
_space_group_name_H-M_alt 'P -1'
_symmetry_space_group_name_Hall '-P 1'
_symmetry_space_group_name_H-M 'P -1'
_atom_sites_solution_hydrogens geom
_atom_sites_solution_primary direct
_audit_creation_date 2017-03-31
_audit_creation_method
;
Olex2 1.2
(compiled 2017.03.28 svn.r3405 for OlexSys, GUI svn.r5335)
;
_cell_angle_alpha 65.64(3)
_cell_angle_beta 71.71(3)
_cell_angle_gamma 85.02(2)
_cell_formula_units_Z 2
_cell_length_a 8.624(3)
_cell_length_b 10.522(3)
_cell_length_c 10.648(3)
_cell_measurement_reflns_used 1216
_cell_measurement_temperature 298.84(10)
_cell_measurement_theta_max 25.3280
_cell_measurement_theta_min 3.7950
_cell_volume 834.7(5)
_computing_cell_refinement
;
CrysAlisPro, Agilent Technologies,
Version 1.171.37.33 (release 27-03-2014 CrysAlis171 .NET)
(compiled Mar 27 2014,17:12:48)
;
_computing_data_collection
;
CrysAlisPro, Agilent Technologies,
Version 1.171.37.33 (release 27-03-2014 CrysAlis171 .NET)
(compiled Mar 27 2014,17:12:48)
;
_computing_data_reduction
;
CrysAlisPro, Agilent Technologies,
Version 1.171.37.33 (release 27-03-2014 CrysAlis171 .NET)
(compiled Mar 27 2014,17:12:48)
;
_computing_molecular_graphics 'Olex2 (Dolomanov et al., 2009)'
_computing_publication_material 'Olex2 (Dolomanov et al., 2009)'
_computing_structure_refinement 'ShelXL (Sheldrick, 2015)'
_computing_structure_solution 'ShelXS (Sheldrick, 2008)'
_diffrn_ambient_environment air
_diffrn_ambient_temperature 298.84(10)
_diffrn_detector 'CCD plate'
_diffrn_detector_area_resol_mean 16.0733
_diffrn_detector_type Eos
_diffrn_measured_fraction_theta_full 0.998
_diffrn_measured_fraction_theta_max 0.998
_diffrn_measurement_details
;
#__ type_ start__ end____ width___ exp.time_
  1 omega   -9.00   18.30   1.9500    2.5000
omega____ theta____ kappa____ phi______ frames
    -      -24.3545  -99.0000  -30.0000 14

#__ type_ start__ end____ width___ exp.time_
  2 omega  -47.00   50.50   1.9500    2.5000
omega____ theta____ kappa____ phi______ frames
    -       27.0108  -57.0000  120.0000 50

#__ type_ start__ end____ width___ exp.time_
  3 omega   15.00   87.15   1.9500    2.5000
omega____ theta____ kappa____ phi______ frames
    -       27.0108   57.0000    0.0000 37

#__ type_ start__ end____ width___ exp.time_
  4 omega   27.00   95.25   1.9500    2.5000
omega____ theta____ kappa____ phi______ frames
    -       27.0108   57.0000  -90.0000 35

#__ type_ start__ end____ width___ exp.time_
  5 omega   37.00   93.55   1.9500    2.5000
omega____ theta____ kappa____ phi______ frames
    -       27.0108   57.0000 -150.0000 29

#__ type_ start__ end____ width___ exp.time_
  6 omega  -89.00   14.35   1.9500    2.5000
omega____ theta____ kappa____ phi______ frames
    -      -24.3545  -77.0000   60.0000 53

#__ type_ start__ end____ width___ exp.time_
  7 omega -110.00  -72.95   1.9500    2.5000
omega____ theta____ kappa____ phi______ frames
    -      -24.3545 -178.0000  150.0000 19
;
_diffrn_measurement_device 'four-circle diffractometer'
_diffrn_measurement_device_type 'SuperNova, Dual, Cu at zero, Eos'
_diffrn_measurement_method '\w scans'
_diffrn_orient_matrix_UB_11 0.0368672000
_diffrn_orient_matrix_UB_12 0.0680927000
_diffrn_orient_matrix_UB_13 -0.0440400000
_diffrn_orient_matrix_UB_21 -0.0751612000
_diffrn_orient_matrix_UB_22 0.0292013000
_diffrn_orient_matrix_UB_23 0.0232043000
_diffrn_orient_matrix_UB_31 0.0226719000
_diffrn_orient_matrix_UB_32 0.0000547000
_diffrn_orient_matrix_UB_33 0.0585102000
_diffrn_radiation_monochromator mirror
_diffrn_radiation_probe x-ray
_diffrn_radiation_type MoK\a
_diffrn_radiation_wavelength 0.71073
_diffrn_reflns_av_R_equivalents 0.0328
_diffrn_reflns_av_unetI/netI 0.0554
_diffrn_reflns_Laue_measured_fraction_full 0.998
_diffrn_reflns_Laue_measured_fraction_max 0.998
_diffrn_reflns_limit_h_max 10
_diffrn_reflns_limit_h_min -10
_diffrn_reflns_limit_k_max 12
_diffrn_reflns_limit_k_min -12
_diffrn_reflns_limit_l_max 12
_diffrn_reflns_limit_l_min -13
_diffrn_reflns_number 5485
_diffrn_reflns_point_group_measured_fraction_full 0.998
_diffrn_reflns_point_group_measured_fraction_max 0.998
_diffrn_reflns_theta_full 25.242
_diffrn_reflns_theta_max 26.018
_diffrn_reflns_theta_min 3.355
_diffrn_source 'SuperNova (Mo) X-ray Source'
_exptl_absorpt_coefficient_mu 0.082
_exptl_absorpt_correction_T_max 1.00000
_exptl_absorpt_correction_T_min 0.84255
_exptl_absorpt_correction_type multi-scan
_exptl_absorpt_process_details
;
CrysAlisPro, Agilent Technologies,
Version 1.171.37.33 (release 27-03-2014 CrysAlis171 .NET)
(compiled Mar 27 2014,17:12:48)
Empirical absorption correction using spherical harmonics,
 implemented in SCALE3 ABSPACK scaling algorithm.
;
_exptl_crystal_colour 'clear light colourless'
_exptl_crystal_colour_lustre clear
_exptl_crystal_colour_modifier light
_exptl_crystal_colour_primary colourless
_exptl_crystal_density_diffrn 1.295
_exptl_crystal_description block
_exptl_crystal_F_000 340
_exptl_crystal_size_max 0.31
_exptl_crystal_size_mid 0.25
_exptl_crystal_size_min 0.24
_refine_diff_density_max 0.203
_refine_diff_density_min -0.310
_refine_diff_density_rms 0.072
_refine_ls_extinction_method none
_refine_ls_goodness_of_fit_ref 1.016
_refine_ls_hydrogen_treatment constr
_refine_ls_matrix_type full
_refine_ls_number_parameters 226
_refine_ls_number_reflns 3270
_refine_ls_number_restraints 0
_refine_ls_restrained_S_all 1.016
_refine_ls_R_factor_all 0.0973
_refine_ls_R_factor_gt 0.0614
_refine_ls_shift/su_max 0.000
_refine_ls_shift/su_mean 0.000
_refine_ls_structure_factor_coef Fsqd
_refine_ls_weighting_details 'w=1/[\s^2^(Fo^2^)+(0.1000P)^2^] where P=(Fo^2^+2Fc^2^)/3'
_refine_ls_weighting_scheme calc
_refine_ls_wR_factor_gt 0.1507
_refine_ls_wR_factor_ref 0.1898
_reflns_Friedel_coverage 0.000
_reflns_number_gt 2087
_reflns_number_total 3270
_reflns_threshold_expression 'I > 2\s(I)'
_cod_data_source_file jo7b00990_si_002.cif
_cod_data_source_block chenb_0708
_cod_depositor_comments 'Adding full bibliography for 4032646--4032647.cif.'
_cod_original_cell_volume 834.6(5)
_cod_database_code 4032646
_shelx_shelxl_version_number 2016/6
_shelx_space_group_comment
;
The symmetry employed for this shelxl refinement is uniquely defined
by the following loop, which should always be used as a source of
symmetry information in preference to the above space-group names.
They are only intended as comments.
;
_reflns_odcompleteness_completeness 99.77
_reflns_odcompleteness_iscentric 1
_reflns_odcompleteness_theta 26.32
_olex2_refinement_description
;
1. Fixed Uiso
 At 1.2 times of:
  All C(H) groups, All C(H,H) groups
2.a Secondary CH2 refined with riding coordinates:
 C15(H15A,H15B)
2.b Aromatic/amide H refined with riding coordinates:
 C2(H2), C3(H3), C4(H4), C5(H5), C11(H11), C12(H12), C13(H13), C14(H14),
 C17(H17), C18(H18), C19(H19), C20(H20), C21(H21)
;
_olex2_date_sample_data_collection 2016-07-08
_olex2_submission_special_instructions 'No special instructions were received'

loop_
_space_group_symop_operation_xyz
'x, y, z'
'-x, -y, -z'

loop_
_atom_site_label
_atom_site_type_symbol
_atom_site_fract_x
_atom_site_fract_y
_atom_site_fract_z
_atom_site_U_iso_or_equiv
_atom_site_adp_type
_atom_site_occupancy
_atom_site_site_symmetry_order
_atom_site_calc_flag
_atom_site_refinement_flags_posn
O1 O 0.3394(2) 0.64450(18) 0.27298(19) 0.0577(5) Uani 1 1 d .
N1 N 0.0673(2) 0.60143(19) 0.3116(2) 0.0439(5) Uani 1 1 d .
N2 N 0.1750(2) 0.7932(2) 0.4645(2) 0.0506(5) Uani 1 1 d .
N3 N 0.2708(3) 0.8944(2) 0.4280(2) 0.0570(6) Uani 1 1 d .
C1 C -0.0819(3) 0.6622(2) 0.3525(2) 0.0431(6) Uani 1 1 d .
C2 C -0.2387(3) 0.6182(3) 0.3759(3) 0.0565(7) Uani 1 1 d .
H2 H -0.257792 0.539683 0.362526 0.068 Uiso 1 1 calc R
C3 C -0.3663(3) 0.6948(3) 0.4198(3) 0.0670(8) Uani 1 1 d .
H3 H -0.473014 0.667065 0.436458 0.080 Uiso 1 1 calc R
C4 C -0.3387(3) 0.8108(3) 0.4394(3) 0.0688(8) Uani 1 1 d .
H4 H -0.426709 0.860167 0.469513 0.083 Uiso 1 1 calc R
C5 C -0.1802(3) 0.8555(3) 0.4145(3) 0.0576(7) Uani 1 1 d .
H5 H -0.161169 0.934531 0.427003 0.069 Uiso 1 1 calc R
C6 C -0.0524(3) 0.7799(2) 0.3709(2) 0.0445(6) Uani 1 1 d .
C7 C 0.1285(3) 0.8008(2) 0.3369(2) 0.0433(6) Uani 1 1 d .
C8 C 0.1968(3) 0.6728(2) 0.3037(2) 0.0437(5) Uani 1 1 d .
C9 C 0.2149(3) 0.9337(2) 0.2178(3) 0.0471(6) Uani 1 1 d .
C10 C 0.3018(3) 0.9823(3) 0.2792(3) 0.0548(6) Uani 1 1 d .
C11 C 0.4073(4) 1.1004(3) 0.2002(4) 0.0789(10) Uani 1 1 d .
H11 H 0.465029 1.132007 0.243164 0.095 Uiso 1 1 calc R
C12 C 0.4215(5) 1.1672(3) 0.0573(4) 0.0904(11) Uani 1 1 d .
H12 H 0.491658 1.246135 0.000558 0.108 Uiso 1 1 calc R
C13 C 0.3352(4) 1.1214(3) -0.0058(3) 0.0835(11) Uani 1 1 d .
H13 H 0.347431 1.171056 -0.103908 0.100 Uiso 1 1 calc R
C14 C 0.2288(3) 1.0017(3) 0.0732(3) 0.0647(8) Uani 1 1 d .
H14 H 0.171187 0.970401 0.029967 0.078 Uiso 1 1 calc R
C15 C 0.0922(3) 0.4931(2) 0.2554(3) 0.0507(6) Uani 1 1 d .
H15A H -0.009507 0.438718 0.290669 0.061 Uiso 1 1 calc R
H15B H 0.172992 0.430690 0.290869 0.061 Uiso 1 1 calc R
C16 C 0.1490(3) 0.5558(2) 0.0920(2) 0.0443(6) Uani 1 1 d .
C17 C 0.2822(3) 0.5069(3) 0.0174(3) 0.0612(7) Uani 1 1 d .
H17 H 0.337275 0.434082 0.068646 0.073 Uiso 1 1 calc R
C18 C 0.3367(4) 0.5634(4) -0.1322(3) 0.0751(9) Uani 1 1 d .
H18 H 0.426845 0.527802 -0.180269 0.090 Uiso 1 1 calc R
C19 C 0.2595(4) 0.6702(3) -0.2088(3) 0.0700(8) Uani 1 1 d .
H19 H 0.297010 0.709066 -0.309530 0.084 Uiso 1 1 calc R
C20 C 0.1261(4) 0.7203(3) -0.1372(3) 0.0754(9) Uani 1 1 d .
H20 H 0.072399 0.793637 -0.189501 0.090 Uiso 1 1 calc R
C21 C 0.0700(3) 0.6633(3) 0.0124(3) 0.0627(7) Uani 1 1 d .
H21 H -0.021934 0.697714 0.059823 0.075 Uiso 1 1 calc R

loop_
_atom_site_aniso_label
_atom_site_aniso_U_11
_atom_site_aniso_U_22
_atom_site_aniso_U_33
_atom_site_aniso_U_23
_atom_site_aniso_U_13
_atom_site_aniso_U_12
O1 0.0421(10) 0.0589(11) 0.0608(12) -0.0174(9) -0.0115(8) 0.0058(8)
N1 0.0438(11) 0.0458(11) 0.0401(11) -0.0176(9) -0.0091(8) -0.0015(9)
N2 0.0528(12) 0.0558(12) 0.0425(12) -0.0182(10) -0.0149(9) -0.0029(10)
N3 0.0563(13) 0.0601(13) 0.0577(14) -0.0270(11) -0.0147(10) -0.0076(11)
C1 0.0404(13) 0.0518(13) 0.0317(12) -0.0141(11) -0.0064(9) -0.0039(10)
C2 0.0454(15) 0.0703(17) 0.0518(16) -0.0238(14) -0.0105(12) -0.0095(13)
C3 0.0411(15) 0.095(2) 0.0594(18) -0.0292(17) -0.0092(12) -0.0051(15)
C4 0.0442(16) 0.090(2) 0.0632(19) -0.0306(17) -0.0090(13) 0.0138(14)
C5 0.0550(16) 0.0653(16) 0.0524(16) -0.0293(14) -0.0106(12) 0.0085(12)
C6 0.0429(13) 0.0494(13) 0.0350(12) -0.0132(11) -0.0089(10) 0.0005(10)
C7 0.0453(13) 0.0449(12) 0.0362(12) -0.0136(10) -0.0105(10) -0.0026(10)
C8 0.0457(14) 0.0437(12) 0.0322(12) -0.0073(10) -0.0100(10) -0.0006(10)
C9 0.0471(14) 0.0405(12) 0.0404(13) -0.0108(11) -0.0050(10) 0.0059(10)
C10 0.0554(15) 0.0442(13) 0.0567(16) -0.0210(12) -0.0042(12) -0.0034(11)
C11 0.076(2) 0.0558(17) 0.088(3) -0.0324(18) 0.0063(17) -0.0163(15)
C12 0.100(3) 0.0476(17) 0.081(3) -0.0181(18) 0.018(2) -0.0032(17)
C13 0.095(2) 0.0569(18) 0.0464(18) 0.0026(15) 0.0085(16) 0.0242(17)
C14 0.0735(19) 0.0563(16) 0.0436(15) -0.0094(13) -0.0087(13) 0.0144(14)
C15 0.0631(16) 0.0372(12) 0.0450(14) -0.0138(11) -0.0100(12) -0.0034(11)
C16 0.0500(14) 0.0400(12) 0.0444(14) -0.0176(11) -0.0141(11) -0.0038(10)
C17 0.0643(17) 0.0666(17) 0.0582(17) -0.0297(15) -0.0232(13) 0.0153(13)
C18 0.0638(19) 0.110(3) 0.061(2) -0.050(2) -0.0111(15) 0.0080(17)
C19 0.075(2) 0.088(2) 0.0469(16) -0.0262(16) -0.0143(14) -0.0172(17)
C20 0.099(2) 0.0670(19) 0.0581(19) -0.0162(16) -0.0365(17) 0.0112(16)
C21 0.0707(18) 0.0629(16) 0.0523(17) -0.0232(14) -0.0202(13) 0.0186(13)

loop_
_atom_type_symbol
_atom_type_description
_atom_type_scat_dispersion_real
_atom_type_scat_dispersion_imag
_atom_type_scat_source
C C 0.0033 0.0016 'International Tables Vol C Tables 4.2.6.8 and 6.1.1.4'
H H 0.0000 0.0000 'International Tables Vol C Tables 4.2.6.8 and 6.1.1.4'
N N 0.0061 0.0033 'International Tables Vol C Tables 4.2.6.8 and 6.1.1.4'
O O 0.0106 0.0060 'International Tables Vol C Tables 4.2.6.8 and 6.1.1.4'

loop_
_geom_angle_atom_site_label_1
_geom_angle_atom_site_label_2
_geom_angle_atom_site_label_3
_geom_angle
C1 N1 C15 126.16(18)
C8 N1 C1 111.89(19)
C8 N1 C15 120.9(2)
N3 N2 C7 110.57(19)
N2 N3 C10 110.5(2)
C2 C1 N1 129.0(2)
C2 C1 C6 121.4(2)
C6 C1 N1 109.59(19)
C1 C2 H2 121.1
C1 C2 C3 117.7(2)
C3 C2 H2 121.1
C2 C3 H3 119.3
C4 C3 C2 121.3(2)
C4 C3 H3 119.3
C3 C4 H4 119.7
C3 C4 C5 120.7(3)
C5 C4 H4 119.7
C4 C5 H5 120.8
C6 C5 C4 118.4(3)
C6 C5 H5 120.8
C1 C6 C7 108.8(2)
C5 C6 C1 120.4(2)
C5 C6 C7 130.8(2)
N2 C7 C8 108.09(18)
C6 C7 N2 112.59(18)
C6 C7 C8 102.64(17)
C9 C7 N2 103.07(18)
C9 C7 C6 119.35(19)
C9 C7 C8 110.88(19)
O1 C8 N1 126.8(2)
O1 C8 C7 126.2(2)
N1 C8 C7 107.00(19)
C10 C9 C7 105.0(2)
C14 C9 C7 134.2(2)
C14 C9 C10 120.7(2)
C9 C10 N3 110.8(2)
C9 C10 C11 122.7(3)
C11 C10 N3 126.5(3)
C10 C11 H11 121.7
C12 C11 C10 116.5(3)
C12 C11 H11 121.7
C11 C12 H12 119.1
C11 C12 C13 121.8(3)
C13 C12 H12 119.1
C12 C13 H13 119.0
C12 C13 C14 122.0(3)
C14 C13 H13 119.0
C9 C14 C13 116.3(3)
C9 C14 H14 121.9
C13 C14 H14 121.9
N1 C15 H15A 109.4
N1 C15 H15B 109.4
N1 C15 C16 111.37(18)
H15A C15 H15B 108.0
C16 C15 H15A 109.4
C16 C15 H15B 109.4
C17 C16 C15 120.6(2)
C17 C16 C21 117.6(2)
C21 C16 C15 121.8(2)
C16 C17 H17 119.2
C16 C17 C18 121.5(3)
C18 C17 H17 119.2
C17 C18 H18 119.9
C19 C18 C17 120.3(3)
C19 C18 H18 119.9
C18 C19 H19 120.3
C18 C19 C20 119.4(3)
C20 C19 H19 120.3
C19 C20 H20 119.7
C19 C20 C21 120.6(3)
C21 C20 H20 119.7
C16 C21 C20 120.7(3)
C16 C21 H21 119.7
C20 C21 H21 119.7

loop_
_geom_bond_atom_site_label_1
_geom_bond_atom_site_label_2
_geom_bond_distance
O1 C8 1.213(3)
N1 C1 1.410(3)
N1 C8 1.362(3)
N1 C15 1.464(3)
N2 N3 1.256(3)
N2 C7 1.503(3)
N3 C10 1.417(3)
C1 C2 1.381(3)
C1 C6 1.387(3)
C2 H2 0.9300
C2 C3 1.384(4)
C3 H3 0.9300
C3 C4 1.371(4)
C4 H4 0.9300
C4 C5 1.394(4)
C5 H5 0.9300
C5 C6 1.376(3)
C6 C7 1.501(3)
C7 C8 1.552(3)
C7 C9 1.498(3)
C9 C10 1.379(4)
C9 C14 1.374(3)
C10 C11 1.390(4)
C11 H11 0.9300
C11 C12 1.357(5)
C12 H12 0.9300
C12 C13 1.371(5)
C13 H13 0.9300
C13 C14 1.406(4)
C14 H14 0.9300
C15 H15A 0.9700
C15 H15B 0.9700
C15 C16 1.509(3)
C16 C17 1.370(3)
C16 C21 1.378(3)
C17 H17 0.9300
C17 C18 1.381(4)
C18 H18 0.9300
C18 C19 1.352(4)
C19 H19 0.9300
C19 C20 1.364(4)
C20 H20 0.9300
C20 C21 1.382(4)
C21 H21 0.9300

loop_
_geom_torsion_atom_site_label_1
_geom_torsion_atom_site_label_2
_geom_torsion_atom_site_label_3
_geom_torsion_atom_site_label_4
_geom_torsion
N1 C1 C2 C3 178.1(2)
N1 C1 C6 C5 -178.4(2)
N1 C1 C6 C7 1.3(2)
N1 C15 C16 C17 130.5(2)
N1 C15 C16 C21 -49.5(3)
N2 N3 C10 C9 1.5(3)
N2 N3 C10 C11 -177.0(3)
N2 C7 C8 O1 -59.4(3)
N2 C7 C8 N1 122.34(19)
N2 C7 C9 C10 2.8(2)
N2 C7 C9 C14 178.1(3)
N3 N2 C7 C6 -132.0(2)
N3 N2 C7 C8 115.3(2)
N3 N2 C7 C9 -2.1(2)
N3 C10 C11 C12 178.3(3)
C1 N1 C8 O1 179.1(2)
C1 N1 C8 C7 -2.6(2)
C1 N1 C15 C16 94.5(3)
C1 C2 C3 C4 0.1(4)
C1 C6 C7 N2 -118.7(2)
C1 C6 C7 C8 -2.7(2)
C1 C6 C7 C9 120.3(2)
C2 C1 C6 C5 0.5(4)
C2 C1 C6 C7 -179.7(2)
C2 C3 C4 C5 0.4(5)
C3 C4 C5 C6 -0.5(4)
C4 C5 C6 C1 0.0(4)
C4 C5 C6 C7 -179.7(2)
C5 C6 C7 N2 61.0(3)
C5 C6 C7 C8 177.0(2)
C5 C6 C7 C9 -60.0(3)
C6 C1 C2 C3 -0.6(4)
C6 C7 C8 O1 -178.5(2)
C6 C7 C8 N1 3.2(2)
C6 C7 C9 C10 128.5(2)
C6 C7 C9 C14 -56.2(4)
C7 N2 N3 C10 0.5(3)
C7 C9 C10 N3 -2.8(3)
C7 C9 C10 C11 175.8(2)
C7 C9 C14 C13 -174.7(3)
C8 N1 C1 C2 -178.0(2)
C8 N1 C1 C6 0.9(3)
C8 N1 C15 C16 -72.8(3)
C8 C7 C9 C10 -112.6(2)
C8 C7 C9 C14 62.7(3)
C9 C7 C8 O1 52.9(3)
C9 C7 C8 N1 -125.4(2)
C9 C10 C11 C12 -0.1(4)
C10 C9 C14 C13 0.0(4)
C10 C11 C12 C13 0.6(5)
C11 C12 C13 C14 -0.9(5)
C12 C13 C14 C9 0.6(4)
C14 C9 C10 N3 -178.8(2)
C14 C9 C10 C11 -0.2(4)
C15 N1 C1 C2 13.7(4)
C15 N1 C1 C6 -167.4(2)
C15 N1 C8 O1 -11.9(3)
C15 N1 C8 C7 166.40(19)
C15 C16 C17 C18 -179.6(2)
C15 C16 C21 C20 178.9(2)
C16 C17 C18 C19 0.6(4)
C17 C16 C21 C20 -1.1(4)
C17 C18 C19 C20 -0.9(4)
C18 C19 C20 C21 0.2(5)
C19 C20 C21 C16 0.8(5)
C21 C16 C17 C18 0.4(4)
